data_4337329
loop_
_publ_author_name
'Lincoln, Kimberly M.'
'Offutt, Michael E.'
'Hayden, Travis D.'
'Saunders, Ryker E.'
'Green, Kayla N.'

_publ_section_title
;
 Structural, Spectral, and Electrochemical Properties of Nickel(II),
 Copper(II), and Zinc(II) Complexes Containing 12-Membered Pyridine- and
 Pyridol-Based Tetra-aza Macrocycles.
;
_journal_issue 3
_journal_name_full 'Inorganic chemistry'
_journal_page_first 1406
_journal_page_last 1416
_journal_paper_doi 10.1021/ic402119s
_journal_volume 53
_journal_year 2014
_chemical_formula_moiety 'C11 H18 Cl Cu N4 O, Cl O4.01'
_chemical_formula_sum 'C11 H18 Cl2 Cu N4 O5'
_chemical_formula_weight 420.87
_chemical_name_common data
_space_group_crystal_system monoclinic
_space_group_IT_number 14
_space_group_name_Hall '-P 2ybc'
_space_group_name_H-M_alt 'P 1 21/c 1'
_symmetry_space_group_name_Hall '-P 2ybc'
_symmetry_space_group_name_H-M 'P 1 21/c 1'
_atom_sites_solution_hydrogens geom
_atom_sites_solution_primary direct
_atom_sites_solution_secondary difmap
_audit_creation_date 2013-09-04
_audit_creation_method
;
  Olex2 1.1
  (compiled 2011.11.01 svn.r2039, GUI svn.r3906)
;
_cell_angle_alpha 90
_cell_angle_beta 122.113(19)
_cell_angle_gamma 90
_cell_formula_units_Z 4
_cell_length_a 11.454(5)
_cell_length_b 8.985(4)
_cell_length_c 18.166(6)
_cell_measurement_reflns_used 8766
_cell_measurement_temperature 220.(2)
_cell_measurement_theta_max 27.6678
_cell_measurement_theta_min 2.3467
_cell_volume 1583.5(12)
_computing_cell_refinement 'SAINT V8.18C (Bruker AXS Inc., 2011)'
_computing_data_reduction 'SAINT V8.18C (Bruker AXS Inc., 2011)'
_computing_molecular_graphics
;
O. V. Dolomanov, L. J. Bourhis, R. J. Gildea, J. A. K. Howard and H. Puschmann,
OLEX2: a complete structure solution, refinement and analysis program.
J. Appl. Cryst. (2009). 42, 339-341.
;
_computing_publication_material
;
O. V. Dolomanov, L. J. Bourhis, R. J. Gildea, J. A. K. Howard and H. Puschmann,
OLEX2: a complete structure solution, refinement and analysis program.
J. Appl. Cryst. (2009). 42, 339-341.
;
_computing_structure_refinement
;
XL, G.M. Sheldrick, Acta Cryst.
(2008). A64, 112-122
;
_computing_structure_solution 'SHELXS-97 (Sheldrick, 2008)'
_diffrn_ambient_temperature 493(2)
_diffrn_detector_area_resol_mean 8.1920
_diffrn_measured_fraction_theta_full 0.985
_diffrn_measured_fraction_theta_max 0.985
_diffrn_radiation_wavelength 0.71073
_diffrn_reflns_av_R_equivalents 0.0255
_diffrn_reflns_av_unetI/netI 0.0201
_diffrn_reflns_limit_h_max 14
_diffrn_reflns_limit_h_min -14
_diffrn_reflns_limit_k_max 11
_diffrn_reflns_limit_k_min -11
_diffrn_reflns_limit_l_max 22
_diffrn_reflns_limit_l_min -23
_diffrn_reflns_number 3671
_diffrn_reflns_theta_full 27.62
_diffrn_reflns_theta_max 27.62
_diffrn_reflns_theta_min 2.10
_exptl_absorpt_coefficient_mu 1.747
_exptl_absorpt_correction_T_max 0.75
_exptl_absorpt_correction_T_min 0.62
_exptl_absorpt_correction_type multi-scan
_exptl_absorpt_process_details 'SADABS V2008/1 (Bruker AXS Inc.)'
_exptl_crystal_colour blue
_exptl_crystal_density_diffrn 1.777
_exptl_crystal_density_method 'not measured'
_exptl_crystal_description block
_exptl_crystal_F_000 860.3
_exptl_crystal_size_max 0.500
_exptl_crystal_size_mid 0.400
_exptl_crystal_size_min 0.300
_refine_diff_density_max 0.433
_refine_diff_density_min -0.432
_refine_ls_extinction_method none
_refine_ls_goodness_of_fit_ref 1.024
_refine_ls_hydrogen_treatment mixed
_refine_ls_matrix_type full
_refine_ls_number_parameters 283
_refine_ls_number_reflns 3617
_refine_ls_number_restraints 292
_refine_ls_restrained_S_all 1.109
_refine_ls_R_factor_all 0.0277
_refine_ls_R_factor_gt 0.0245
_refine_ls_shift/su_max 0.001
_refine_ls_shift/su_mean 0.000
_refine_ls_structure_factor_coef Fsqd
_refine_ls_weighting_details 'calc w=1/[\s^2^(Fo^2^)+(0.0325P)^2^+1.0702P] where P=(Fo^2^+2Fc^2^)/3'
_refine_ls_weighting_scheme calc
_refine_ls_wR_factor_gt 0.0638
_refine_ls_wR_factor_ref 0.0660
_reflns_number_gt 3283
_reflns_number_total 3617
_reflns_threshold_expression >2sigma(I)
_cod_data_source_file ic402119s_si_004.cif
_cod_data_source_block I
_cod_original_cell_volume 1583.5(11)
_cod_database_code 4337329

loop_
_space_group_symop_operation_xyz
'x, y, z'
'-x, y+1/2, -z+1/2'
'-x, -y, -z'
'x, -y-1/2, z-1/2'

loop_
_atom_site_type_symbol
_atom_site_label
_atom_site_fract_x
_atom_site_fract_y
_atom_site_fract_z
_atom_site_U_iso_or_equiv
_atom_site_adp_type
_atom_site_calc_flag
_atom_site_refinement_flags
_atom_site_occupancy
_atom_site_disorder_assembly
_atom_site_disorder_group
Cu Cu1 0.63176(2) 0.18741(2) 0.147745(14) 0.02223(8) Uani d . 1.0 . .
Cl Cl1 0.51318(5) -0.01374(5) 0.14134(4) 0.03643(13) Uani d . 1.0 . .
O O9 0.7259(2) 0.77553(17) 0.03032(12) 0.0518(5) Uani d . 1.0 . .
H H9 0.7682 0.7654 0.0058 0.078 Uiso d R 1.0 . .
N N2 0.83548(16) 0.16702(18) 0.26471(11) 0.0285(3) Uani d . 1.0 . .
H H1 0.85 0.0865 0.298 0.034 Uiso d R 1.0 . .
N N1 0.59229(16) 0.32766(17) 0.22329(10) 0.0259(3) Uani d . 1.0 . .
H H2 0.5162 0.2971 0.2217 0.031 Uiso d R 1.0 . .
N N4 0.65610(14) 0.37596(16) 0.10562(9) 0.0211(3) Uani d . 1.0 . .
N N3 0.72688(15) 0.10770(17) 0.08492(10) 0.0249(3) Uani d . 1.0 . .
H H4 0.6778 0.0314 0.0499 0.03 Uiso d R 1.0 . .
C C8 0.8462(2) 0.2991(2) 0.31537(13) 0.0326(4) Uani d . 1.0 . .
H H1A 0.8606 0.3881 0.29 0.039 Uiso calc R 1.0 . .
H H1B 0.9244 0.2889 0.3754 0.039 Uiso calc R 1.0 . .
C C7 0.7125(2) 0.3129(2) 0.31383(13) 0.0339(4) Uani d . 1.0 . .
H H2A 0.7006 0.2247 0.3409 0.041 Uiso calc R 1.0 . .
H H2B 0.7174 0.4003 0.3477 0.041 Uiso calc R 1.0 . .
C C6 0.5695(2) 0.4816(2) 0.18892(13) 0.0277(4) Uani d . 1.0 . .
H H3A 0.6128 0.5521 0.2375 0.033 Uiso calc R 1.0 . .
H H3B 0.4704 0.5025 0.1546 0.033 Uiso calc R 1.0 . .
C C5 0.62937(17) 0.5031(2) 0.13260(11) 0.0225(3) Uani d . 1.0 . .
C C1 0.71283(17) 0.37774(19) 0.05696(11) 0.0210(3) Uani d . 1.0 . .
C C11 0.7359(2) 0.2266(2) 0.03142(12) 0.0261(4) Uani d . 1.0 . .
H H6A 0.6666 0.2086 -0.03 0.031 Uiso calc R 1.0 . .
H H6B 0.827 0.2237 0.0387 0.031 Uiso calc R 1.0 . .
C C10 0.8633(2) 0.0516(2) 0.15469(14) 0.0333(4) Uani d . 1.0 . .
H H7A 0.924 0.0417 0.1322 0.04 Uiso calc R 1.0 . .
H H7B 0.8525 -0.0471 0.1733 0.04 Uiso calc R 1.0 . .
C C9 0.9286(2) 0.1568(2) 0.23208(14) 0.0330(4) Uani d . 1.0 . .
H H8A 1.0187 0.1187 0.2777 0.04 Uiso calc R 1.0 . .
H H8B 0.9416 0.2553 0.2144 0.04 Uiso calc R 1.0 . .
C C2 0.7416(2) 0.5092(2) 0.03111(12) 0.0260(4) Uani d . 1.0 . .
H H9A 0.7832 0.5099 -0.0017 0.031 Uiso calc R 1.0 . .
C C3 0.7070(2) 0.6418(2) 0.05506(12) 0.0295(4) Uani d . 1.0 . .
C C4 0.6528(2) 0.6386(2) 0.10837(12) 0.0277(4) Uani d . 1.0 . .
H H11 0.633 0.7274 0.127 0.033 Uiso calc R 1.0 . .
Cl Cl3 0.14880(5) 0.28333(6) 0.11709(3) 0.03221(12) Uani d D 1.0 . .
O O1 0.0952(9) 0.2310(12) 0.0339(4) 0.066(3) Uani d PDU 0.364(12) A 1
O O2 0.2812(9) 0.3437(18) 0.1478(7) 0.075(4) Uani d PDU 0.364(12) A 1
O O3 0.0643(11) 0.3946(12) 0.1226(8) 0.076(5) Uani d PDU 0.364(12) A 1
O O4 0.1579(16) 0.1679(14) 0.1737(8) 0.091(5) Uani d PDU 0.364(12) A 1
O O1' 0.038(3) 0.300(4) 0.0313(11) 0.048(9) Uani d PDU 0.078(10) A 2
O O2' 0.262(3) 0.382(4) 0.1412(16) 0.040(9) Uani d PDU 0.078(10) A 2
O O3' 0.043(3) 0.377(3) 0.1156(15) 0.027(7) Uani d PDU 0.078(10) A 2
O O4' 0.187(3) 0.176(2) 0.1808(11) 0.034(8) Uani d PDU 0.078(10) A 2
O O1" 0.0544(6) 0.1884(8) 0.0461(4) 0.089(2) Uani d PDU 0.560(9) A 3
O O2" 0.2792(4) 0.2615(6) 0.1235(3) 0.0485(12) Uani d PDU 0.560(9) A 3
O O3" 0.1134(9) 0.4330(6) 0.0960(4) 0.116(3) Uani d PDU 0.560(9) A 3
O O4" 0.1571(7) 0.2450(9) 0.1931(3) 0.0721(19) Uani d PDU 0.560(9) A 3

loop_
_atom_site_aniso_label
_atom_site_aniso_U_11
_atom_site_aniso_U_22
_atom_site_aniso_U_33
_atom_site_aniso_U_12
_atom_site_aniso_U_13
_atom_site_aniso_U_23
Cu1 0.02260(12) 0.02189(12) 0.02663(13) -0.00442(8) 0.01607(10) -0.00268(8)
Cl1 0.0408(3) 0.0295(2) 0.0505(3) -0.0140(2) 0.0319(2) -0.0084(2)
O9 0.1032(15) 0.0227(7) 0.0595(11) -0.0025(8) 0.0636(11) 0.0020(7)
N2 0.0273(8) 0.0312(8) 0.0286(8) 0.0007(6) 0.0161(7) 0.0033(6)
N1 0.0256(7) 0.0312(8) 0.0290(8) -0.0035(6) 0.0199(7) -0.0016(6)
N4 0.0215(7) 0.0227(7) 0.0212(7) -0.0011(6) 0.0128(6) -0.0019(6)
N3 0.0270(7) 0.0204(7) 0.0302(8) -0.0038(6) 0.0172(7) -0.0052(6)
C8 0.0282(9) 0.0430(11) 0.0225(9) -0.0013(8) 0.0107(8) -0.0037(8)
C7 0.0383(11) 0.0438(12) 0.0255(10) 0.0013(9) 0.0209(9) -0.0001(8)
C6 0.0295(9) 0.0295(9) 0.0326(10) 0.0017(7) 0.0221(8) -0.0023(7)
C5 0.0197(8) 0.0263(9) 0.0210(8) 0.0017(6) 0.0104(7) -0.0023(6)
C1 0.0202(7) 0.0247(8) 0.0180(8) -0.0011(6) 0.0101(6) -0.0021(6)
C11 0.0323(9) 0.0252(9) 0.0291(9) -0.0027(7) 0.0218(8) -0.0044(7)
C10 0.0334(10) 0.0302(10) 0.0402(11) 0.0082(8) 0.0222(9) 0.0017(8)
C9 0.0234(9) 0.0425(11) 0.0330(10) 0.0042(8) 0.0148(8) 0.0019(8)
C2 0.0334(9) 0.0274(9) 0.0225(8) -0.0035(7) 0.0185(8) -0.0014(7)
C3 0.0418(11) 0.0233(9) 0.0254(9) -0.0016(8) 0.0193(8) 0.0015(7)
C4 0.0345(10) 0.0234(9) 0.0272(9) 0.0038(7) 0.0177(8) -0.0007(7)
Cl3 0.0272(2) 0.0428(3) 0.0275(2) 0.00186(19) 0.01514(19) 0.00124(19)
O1 0.059(5) 0.107(7) 0.036(3) -0.038(5) 0.030(3) -0.030(3)
O2 0.036(4) 0.115(9) 0.076(7) -0.024(5) 0.030(4) -0.002(6)
O3 0.049(5) 0.052(5) 0.111(8) 0.003(4) 0.031(4) -0.034(5)
O4 0.077(7) 0.092(8) 0.118(9) 0.016(6) 0.062(7) 0.069(7)
O1' 0.048(11) 0.060(12) 0.033(10) -0.001(7) 0.019(7) -0.006(7)
O2' 0.030(13) 0.070(15) 0.017(10) -0.028(11) 0.011(9) 0.003(9)
O3' 0.014(8) 0.022(9) 0.032(9) -0.002(6) 0.004(6) 0.001(7)
O4' 0.042(13) 0.028(12) 0.018(11) 0.006(9) 0.007(8) 0.012(8)
O1" 0.058(3) 0.139(6) 0.071(3) -0.044(3) 0.036(3) -0.057(3)
O2" 0.0348(16) 0.078(3) 0.043(2) 0.0024(18) 0.0274(16) 0.0044(19)
O3" 0.193(7) 0.092(4) 0.097(4) 0.092(4) 0.100(4) 0.043(3)
O4" 0.067(3) 0.127(6) 0.044(2) -0.016(4) 0.044(2) 0.006(3)

loop_
_atom_type_symbol
_atom_type_description
_atom_type_scat_dispersion_real
_atom_type_scat_dispersion_imag
_atom_type_scat_source
C C 0.0033 0.0016 'International Tables Vol C Tables 4.2.6.8 and 6.1.1.4'
H H 0.0000 0.0000 'International Tables Vol C Tables 4.2.6.8 and 6.1.1.4'
Cl Cl 0.1484 0.1585 'International Tables Vol C Tables 4.2.6.8 and 6.1.1.4'
Cu Cu 0.3201 1.2651 'International Tables Vol C Tables 4.2.6.8 and 6.1.1.4'
N N 0.0061 0.0033 'International Tables Vol C Tables 4.2.6.8 and 6.1.1.4'
O O 0.0106 0.0060 'International Tables Vol C Tables 4.2.6.8 and 6.1.1.4'

loop_
_geom_angle_atom_site_label_1
_geom_angle_atom_site_label_2
_geom_angle_atom_site_label_3
_geom_angle
N2 Cu1 Cl1 106.91(5)
N1 Cu1 Cl1 100.69(5)
N1 Cu1 N2 84.44(7)
N4 Cu1 Cl1 154.20(5)
N4 Cu1 N2 98.89(6)
N4 Cu1 N1 81.87(6)
N4 Cu1 N3 81.79(6)
N3 Cu1 Cl1 100.07(5)
N3 Cu1 N2 84.49(7)
N3 Cu1 N1 158.57(6)
C3 O9 H9 109.3
Cu1 N2 H1 116.3
C8 N2 Cu1 103.52(12)
C8 N2 H1 107.8
C8 N2 C9 117.78(16)
C9 N2 Cu1 104.04(12)
C9 N2 H1 107.8
Cu1 N1 H2 109.9
C7 N1 Cu1 106.09(12)
C7 N1 H2 108.7
C6 N1 Cu1 109.77(11)
C6 N1 H2 108.7
C6 N1 C7 113.64(15)
C5 N4 Cu1 119.42(12)
C5 N4 C1 120.88(15)
C1 N4 Cu1 119.34(12)
Cu1 N3 H4 109.7
C11 N3 Cu1 110.53(11)
C11 N3 H4 108.7
C10 N3 Cu1 105.64(12)
C10 N3 H4 108.9
C10 N3 C11 113.33(15)
N2 C8 H1A 110.1
N2 C8 H1B 110.1
N2 C8 C7 107.86(16)
H1A C8 H1B 108.4
C7 C8 H1A 110.1
C7 C8 H1B 110.1
N1 C7 C8 111.02(16)
N1 C7 H2A 109.4
N1 C7 H2B 109.4
C8 C7 H2A 109.4
C8 C7 H2B 109.4
H2A C7 H2B 108.0
N1 C6 H3A 109.4
N1 C6 H3B 109.4
N1 C6 C5 111.19(14)
H3A C6 H3B 108.0
C5 C6 H3A 109.4
C5 C6 H3B 109.4
N4 C5 C6 114.28(15)
N4 C5 C4 121.22(16)
C4 C5 C6 124.49(16)
N4 C1 C11 114.65(15)
N4 C1 C2 121.42(16)
C2 C1 C11 123.88(15)
N3 C11 C1 111.30(14)
N3 C11 H6A 109.4
N3 C11 H6B 109.4
C1 C11 H6A 109.4
C1 C11 H6B 109.4
H6A C11 H6B 108.0
N3 C10 H7A 109.5
N3 C10 H7B 109.5
N3 C10 C9 110.86(16)
H7A C10 H7B 108.1
C9 C10 H7A 109.5
C9 C10 H7B 109.5
N2 C9 C10 107.81(16)
N2 C9 H8A 110.1
N2 C9 H8B 110.1
C10 C9 H8A 110.1
C10 C9 H8B 110.1
H8A C9 H8B 108.5
C1 C2 H9A 121.1
C1 C2 C3 117.88(16)
C3 C2 H9A 121.1
O9 C3 C2 122.53(17)
O9 C3 C4 117.35(18)
C2 C3 C4 120.11(17)
C5 C4 C3 118.35(17)
C5 C4 H11 120.8
C3 C4 H11 120.8
O1 Cl3 O2 108.9(5)
O1 Cl3 O3 113.1(7)
O1 Cl3 O4 111.2(7)
O1 Cl3 O1' 37.3(14)
O1 Cl3 O2' 110.4(10)
O1 Cl3 O3' 107.1(10)
O1 Cl3 O4' 115.9(10)
O1 Cl3 O1" 29.7(3)
O1 Cl3 O2" 83.2(4)
O1 Cl3 O3" 97.6(5)
O2 Cl3 O3 109.1(6)
O2 Cl3 O4 110.0(7)
O2 Cl3 O2' 15.6(18)
O2 Cl3 O3' 119.4(15)
O2 Cl3 O1" 135.8(6)
O2 Cl3 O2" 34.7(6)
O3 Cl3 O2' 94.9(17)
O3 Cl3 O3' 10.3(15)
O3 Cl3 O1" 105.2(6)
O3 Cl3 O2" 142.7(5)
O4 Cl3 O3 104.5(6)
O4 Cl3 O2' 121.4(15)
O4 Cl3 O3' 100.0(15)
O4 Cl3 O1" 86.9(7)
O4 Cl3 O2" 99.6(7)
O1' Cl3 O2 123.2(15)
O1' Cl3 O3 75.7(17)
O1' Cl3 O4 123.7(16)
O1' Cl3 O2' 114.5(19)
O1' Cl3 O3' 70.3(17)
O1' Cl3 O1" 42.5(14)
O1' Cl3 O2" 113.2(15)
O2' Cl3 O3' 105.1(11)
O2' Cl3 O1" 139.9(10)
O2' Cl3 O2" 47.9(15)
O4' Cl3 O2 98.3(16)
O4' Cl3 O3 110.5(16)
O4' Cl3 O4 11.8(17)
O4' Cl3 O1' 134.3(19)
O4' Cl3 O2' 110.1(11)
O4' Cl3 O3' 107.6(10)
O4' Cl3 O1" 95.0(11)
O4' Cl3 O2" 89.3(14)
O4' Cl3 O3" 144.5(11)
O1" Cl3 O3' 95.8(12)
O1" Cl3 O2" 104.1(3)
O2" Cl3 O3' 152.7(14)
O3" Cl3 O2 80.4(7)
O3" Cl3 O3 40.4(5)
O3" Cl3 O4 142.9(6)
O3" Cl3 O1' 68.4(15)
O3" Cl3 O2' 64.9(16)
O3" Cl3 O3' 47.6(14)
O3" Cl3 O1" 110.7(4)
O3" Cl3 O2" 106.8(4)
O4" Cl3 O1 140.2(4)
O4" Cl3 O2 102.2(6)
O4" Cl3 O3 78.1(6)
O4" Cl3 O4 32.3(6)
O4" Cl3 O1' 132.8(14)
O4" Cl3 O2' 106.2(10)
O4" Cl3 O3' 77.1(11)
O4" Cl3 O4' 33.4(11)
O4" Cl3 O1" 111.6(4)
O4" Cl3 O2" 111.5(3)
O4" Cl3 O3" 111.8(4)
Cl3 O1' O3' 56.7(11)
Cl3 O3' O1' 53.1(9)

loop_
_geom_bond_atom_site_label_1
_geom_bond_atom_site_label_2
_geom_bond_distance
Cu1 Cl1 2.2264(9)
Cu1 N2 2.1730(19)
Cu1 N1 2.0821(16)
Cu1 N4 1.9392(16)
Cu1 N3 2.0796(16)
O9 H9 0.8193
O9 C3 1.340(2)
N2 H1 0.9
N2 C8 1.466(3)
N2 C9 1.473(3)
N1 H2 0.9001
N1 C7 1.487(3)
N1 C6 1.483(2)
N4 C5 1.341(2)
N4 C1 1.347(2)
N3 H4 0.9001
N3 C11 1.484(2)
N3 C10 1.482(2)
C8 H1A 0.98
C8 H1B 0.98
C8 C7 1.522(3)
C7 H2A 0.98
C7 H2B 0.98
C6 H3A 0.98
C6 H3B 0.98
C6 C5 1.516(2)
C5 C4 1.369(3)
C1 C11 1.503(2)
C1 C2 1.375(2)
C11 H6A 0.98
C11 H6B 0.98
C10 H7A 0.98
C10 H7B 0.98
C10 C9 1.520(3)
C9 H8A 0.98
C9 H8B 0.98
C2 H9A 0.94
C2 C3 1.396(3)
C3 C4 1.401(3)
C4 H11 0.94
Cl3 O1 1.376(5)
Cl3 O2 1.416(6)
Cl3 O3 1.432(6)
Cl3 O4 1.425(7)
Cl3 O1' 1.401(14)
Cl3 O2' 1.434(12)
Cl3 O3' 1.464(12)
Cl3 O4' 1.390(11)
Cl3 O1" 1.441(4)
Cl3 O2" 1.448(3)
Cl3 O3" 1.398(5)
Cl3 O4" 1.376(4)
O1' O3' 1.65(3)

loop_
_geom_torsion_atom_site_label_1
_geom_torsion_atom_site_label_2
_geom_torsion_atom_site_label_3
_geom_torsion_atom_site_label_4
_geom_torsion
Cu1 N2 C8 C7 45.94(17)
Cu1 N2 C9 C10 -43.44(17)
Cu1 N1 C7 C8 38.10(19)
Cu1 N1 C6 C5 -20.02(18)
Cu1 N4 C5 C6 -5.1(2)
Cu1 N4 C5 C4 176.18(14)
Cu1 N4 C1 C11 7.1(2)
Cu1 N4 C1 C2 -175.07(13)
Cu1 N3 C11 C1 16.36(17)
Cu1 N3 C10 C9 -41.48(18)
Cl1 Cu1 N2 C8 -120.14(12)
Cl1 Cu1 N2 C9 116.19(12)
Cl1 Cu1 N1 C7 96.97(12)
Cl1 Cu1 N1 C6 -139.85(11)
Cl1 Cu1 N4 C5 92.54(16)
Cl1 Cu1 N4 C1 -94.21(15)
Cl1 Cu1 N3 C11 143.54(11)
Cl1 Cu1 N3 C10 -93.51(12)
O9 C3 C4 C5 178.33(18)
N2 Cu1 N1 C7 -9.23(12)
N2 Cu1 N1 C6 113.95(12)
N2 Cu1 N4 C5 -88.24(14)
N2 Cu1 N4 C1 85.01(13)
N2 Cu1 N3 C11 -110.22(12)
N2 Cu1 N3 C10 12.73(12)
N2 C8 C7 N1 -59.5(2)
N1 Cu1 N2 C8 -20.63(12)
N1 Cu1 N2 C9 -144.30(13)
N1 Cu1 N4 C5 -5.22(13)
N1 Cu1 N4 C1 168.03(14)
N1 Cu1 N3 C11 -51.0(2)
N1 Cu1 N3 C10 71.9(2)
N1 C6 C5 N4 17.0(2)
N1 C6 C5 C4 -164.33(17)
N4 Cu1 N2 C8 60.21(13)
N4 Cu1 N2 C9 -63.45(13)
N4 Cu1 N1 C7 -109.06(12)
N4 Cu1 N1 C6 14.12(12)
N4 Cu1 N3 C11 -10.39(11)
N4 Cu1 N3 C10 112.56(12)
N4 C5 C4 C3 -0.6(3)
N4 C1 C11 N3 -15.6(2)
N4 C1 C2 C3 -1.6(3)
N3 Cu1 N2 C8 140.99(12)
N3 Cu1 N2 C9 17.32(12)
N3 Cu1 N1 C7 -68.4(2)
N3 Cu1 N1 C6 54.7(2)
N3 Cu1 N4 C5 -171.31(14)
N3 Cu1 N4 C1 1.94(13)
N3 C10 C9 N2 59.9(2)
C8 N2 C9 C10 -157.28(16)
C7 N1 C6 C5 98.60(18)
C6 N1 C7 C8 -82.6(2)
C6 C5 C4 C3 -179.16(17)
C5 N4 C1 C11 -179.70(15)
C5 N4 C1 C2 -1.9(3)
C1 N4 C5 C6 -178.27(15)
C1 N4 C5 C4 3.0(3)
C1 C2 C3 O9 -177.36(19)
C1 C2 C3 C4 3.9(3)
C11 N3 C10 C9 79.7(2)
C11 C1 C2 C3 176.02(17)
C10 N3 C11 C1 -102.00(17)
C9 N2 C8 C7 160.07(17)
C2 C1 C11 N3 166.65(17)
C2 C3 C4 C5 -2.9(3)
O1 Cl3 O1' O3' 170.(3)
O1 Cl3 O3' O1' -6.4(19)
O2 Cl3 O1' O3' -112.9(19)
O2 Cl3 O3' O1' 117.8(17)
O3 Cl3 O1' O3' -9.2(18)
O3 Cl3 O3' O1' 120.(8)
O4 Cl3 O1' O3' 89.(2)
O4 Cl3 O3' O1' -122.4(17)
O2' Cl3 O1' O3' -98.1(15)
O2' Cl3 O3' O1' 111.(2)
O4' Cl3 O1' O3' 96.(2)
O4' Cl3 O3' O1' -132.(2)
O1" Cl3 O1' O3' 124.(2)
O1" Cl3 O3' O1' -34.5(16)
O2" Cl3 O1' O3' -150.8(14)
O2" Cl3 O3' O1' 102.(2)
O3" Cl3 O1' O3' -51.1(16)
O3" Cl3 O3' O1' 78.3(17)
O4" Cl3 O1' O3' 49.(2)
O4" Cl3 O3' O1' -145.3(17)
